data_2209167
loop_
_publ_author_name
'Ray J. Butcher'
'Yathirajan, H. S. '
'Mithun, A.'
'Narayana, B.'
'Sarojini, B. K.'

_publ_section_title
;Chalcone and its hydroxobromo derivative: a 1:1 mixed crystal containing
 chalcone and
 2-bromo-3-hydroxy-1-(4-methylphenyl)-3-[4-(methylsulfanyl)phenyl]propan-1-one
;
_journal_coeditor_code GH2001
_journal_issue 6
_journal_name_full 'Acta Crystallographica Section E'
_journal_page_first o2350
_journal_page_last o2352
_journal_paper_doi 10.1107/S1600536806017508
_journal_volume 62
_journal_year 2006
_chemical_formula_iupac 'C17 H17 Br O2 S , C17 H16 O S'
_chemical_formula_moiety 'C17 H17 Br O2 S , C17 H16 O S'
_chemical_formula_sum 'C34 H33 Br O3 S2'
_chemical_formula_weight 633.63
_chemical_name_systematic
;chalcone--
2-bromo-3-hydroxy-1-(4-methylphenyl)-3-[4-(methylthio)phenyl]propan-1-one
 (1:1)
co-crystal
;
_space_group_IT_number 2
_symmetry_cell_setting triclinic
_symmetry_space_group_name_Hall '-P 1'
_symmetry_space_group_name_H-M 'P -1'
_atom_sites_solution_hydrogens geom
_atom_sites_solution_primary direct
_atom_sites_solution_secondary difmap
_audit_creation_method SHELXL97
_cell_angle_alpha 97.173(3)
_cell_angle_beta 98.157(2)
_cell_angle_gamma 104.125(2)
_cell_formula_units_Z 2
_cell_length_a 10.5026(15)
_cell_length_b 11.4926(17)
_cell_length_c 13.1326(19)
_cell_measurement_reflns_used 5693
_cell_measurement_temperature 446(2)
_cell_measurement_theta_max 27.71
_cell_measurement_theta_min 2.34
_cell_volume 1500.5(4)
_computing_cell_refinement 'SAINT-Plus (Bruker, 1999)'
_computing_data_collection 'SMART (Bruker, 1998)'
_computing_data_reduction SAINT-Plus
_computing_molecular_graphics 'SHELXTL (Sheldrick, 1997b)'
_computing_publication_material SHELXTL
_computing_structure_refinement 'SHELXL97 (Sheldrick, 1997a)'
_computing_structure_solution 'SHELXS97 (Sheldrick, 1990)'
_diffrn_ambient_temperature 173(2)
_diffrn_measured_fraction_theta_full 0.979
_diffrn_measured_fraction_theta_max 0.979
_diffrn_measurement_device_type 'Bruker APEXII CCD area-detector'
_diffrn_measurement_method '\f and \w'
_diffrn_radiation_monochromator graphite
_diffrn_radiation_source 'fine-focus sealed tube'
_diffrn_radiation_type MoK\a
_diffrn_radiation_wavelength 0.71073
_diffrn_reflns_av_R_equivalents 0.0702
_diffrn_reflns_av_sigmaI/netI 0.0484
_diffrn_reflns_limit_h_max 13
_diffrn_reflns_limit_h_min -13
_diffrn_reflns_limit_k_max 15
_diffrn_reflns_limit_k_min -15
_diffrn_reflns_limit_l_max 17
_diffrn_reflns_limit_l_min -16
_diffrn_reflns_number 26944
_diffrn_reflns_theta_full 27.90
_diffrn_reflns_theta_max 27.90
_diffrn_reflns_theta_min 1.59
_diffrn_standards_decay_% 0
_diffrn_standards_number 0
_exptl_absorpt_coefficient_mu 1.543
_exptl_absorpt_correction_T_max 1.000
_exptl_absorpt_correction_T_min 0.774
_exptl_absorpt_correction_type multi-scan
_exptl_absorpt_process_details '(SADABS; Sheldrick, 1996)'
_exptl_crystal_colour colourless
_exptl_crystal_density_diffrn 1.402
_exptl_crystal_density_method 'not measured'
_exptl_crystal_description chunk
_exptl_crystal_F_000 656
_exptl_crystal_size_max 0.50
_exptl_crystal_size_mid 0.40
_exptl_crystal_size_min 0.35
_refine_diff_density_max 0.844
_refine_diff_density_min -0.622
_refine_ls_extinction_method none
_refine_ls_goodness_of_fit_ref 1.058
_refine_ls_hydrogen_treatment mixed
_refine_ls_matrix_type full
_refine_ls_number_parameters 366
_refine_ls_number_reflns 7025
_refine_ls_number_restraints 0
_refine_ls_restrained_S_all 1.058
_refine_ls_R_factor_all 0.0519
_refine_ls_R_factor_gt 0.0395
_refine_ls_shift/su_max 0.001
_refine_ls_shift/su_mean 0.000
_refine_ls_structure_factor_coef Fsqd
_refine_ls_weighting_details 'calc w = 1/[\s^2^(Fo^2^)+(0.0705P)^2^] where P=(Fo^2^+2Fc^2^)/3'
_refine_ls_weighting_scheme calc
_refine_ls_wR_factor_gt 0.1106
_refine_ls_wR_factor_ref 0.1148
_reflns_number_gt 5636
_reflns_number_total 7025
_reflns_threshold_expression I>2\s(I)
_cod_data_source_file gh2001.cif
_cod_data_source_block I
_cod_depositor_comments
;
The following automatic conversions were performed:
'_symmetry_cell_setting' value 'Triclinic' changed to 'triclinic'
according to '/home/saulius/struct/CIF-dictionaries/cif_core.dic'
dictionary named 'cif_core.dic' version 2.4.1 from 2010-06-29.

Automatic conversion script
Id: cif_fix_enum 1527 2010-12-29 10:47:43Z saulius 

The following automatic conversions were performed:

'_symmetry_cell_setting' value 'Triclinic' changed to 'triclinic'
according to /home/saulius/struct/CIF-dictionaries/cif_core.dic
dictionary named 'cif_core.dic' version 2.4.1 from 2010-06-29.

Automatic conversion script
Id: cif_fix_values 1715 2011-07-08 13:25:40Z adriana 
;
_cod_original_sg_symbol_H-M P-1
_cod_database_code 2209167

loop_
_symmetry_equiv_pos_as_xyz
'x, y, z'
'-x, -y, -z'

loop_
_atom_site_type_symbol
_atom_site_label
_atom_site_fract_x
_atom_site_fract_y
_atom_site_fract_z
_atom_site_U_iso_or_equiv
_atom_site_adp_type
_atom_site_calc_flag
_atom_site_refinement_flags
_atom_site_occupancy
Br Br 0.03005(2) 0.45464(2) 0.151873(19) 0.02873(10) Uani d . 1
S S1A 0.53997(6) 0.66369(5) 0.59935(5) 0.02248(14) Uani d . 1
S S1B 0.67585(6) 1.21666(6) 0.87652(5) 0.02310(14) Uani d . 1
O O 0.05444(16) 0.90981(14) 0.32149(13) 0.0231(4) Uani d . 1
O O1A -0.05937(15) 0.69175(15) 0.38110(12) 0.0207(3) Uani d . 1
H H1A -0.0169 0.7562 0.3676 0.031 Uiso calc R 1
O O2A -0.24869(16) 0.52948(15) 0.18904(13) 0.0253(4) Uani d . 1
C C1A 0.5265(3) 0.5459(2) 0.67903(19) 0.0266(5) Uani d . 1
H H1AA 0.6104 0.5575 0.7242 0.040 Uiso calc R 1
H H1AB 0.5033 0.4679 0.6350 0.040 Uiso calc R 1
H H1AC 0.4586 0.5497 0.7202 0.040 Uiso calc R 1
C C2A 0.3801(2) 0.62999(19) 0.52182(17) 0.0170(4) Uani d . 1
C C3A 0.3611(2) 0.71288(19) 0.45518(17) 0.0168(4) Uani d . 1
H H3AA 0.4322 0.7782 0.4521 0.020 Uiso calc R 1
C C4A 0.2384(2) 0.69892(19) 0.39401(17) 0.0172(4) Uani d . 1
H H4AA 0.2274 0.7558 0.3513 0.021 Uiso calc R 1
C C5A 0.1297(2) 0.59981(19) 0.39542(17) 0.0175(4) Uani d . 1
C C6A 0.1517(2) 0.5143(2) 0.45789(17) 0.0187(4) Uani d . 1
H H6AA 0.0824 0.4459 0.4570 0.022 Uiso calc R 1
C C7A 0.2742(2) 0.52842(19) 0.52135(17) 0.0175(4) Uani d . 1
H H7AA 0.2856 0.4708 0.5632 0.021 Uiso calc R 1
C C8A -0.0079(2) 0.5914(2) 0.33701(17) 0.0195(5) Uani d . 1
H H8AA -0.0683 0.5139 0.3433 0.023 Uiso calc R 1
C C9A -0.0120(2) 0.5991(2) 0.22305(18) 0.0207(5) Uani d . 1
H H9AA 0.0529 0.6732 0.2151 0.025 Uiso calc R 1
C C10A -0.1500(2) 0.59635(19) 0.16709(17) 0.0178(4) Uani d . 1
C C11A -0.1624(2) 0.67150(19) 0.08346(17) 0.0167(4) Uani d . 1
C C12A -0.0530(2) 0.7482(2) 0.05471(18) 0.0190(5) Uani d . 1
H H12A 0.0329 0.7521 0.0872 0.023 Uiso calc R 1
C C13A -0.0713(2) 0.8187(2) -0.02186(18) 0.0218(5) Uani d . 1
H H13A 0.0026 0.8687 -0.0405 0.026 Uiso calc R 1
C C14A -0.1999(2) 0.8154(2) -0.07136(19) 0.0238(5) Uani d . 1
C C15A -0.3084(2) 0.7368(2) -0.04292(19) 0.0261(5) Uani d . 1
H H15A -0.3945 0.7317 -0.0758 0.031 Uiso calc R 1
C C16A -0.2899(2) 0.6665(2) 0.03330(18) 0.0216(5) Uani d . 1
H H16A -0.3636 0.6153 0.0512 0.026 Uiso calc R 1
C C17A -0.2202(3) 0.8951(3) -0.1508(2) 0.0373(7) Uani d . 1
H H17A -0.2810 0.9407 -0.1317 0.056 Uiso calc R 1
H H17B -0.2564 0.8455 -0.2180 0.056 Uiso calc R 1
H H17C -0.1362 0.9501 -0.1535 0.056 Uiso calc R 1
C C1B 0.6675(3) 1.3647(2) 0.9328(2) 0.0300(6) Uani d . 1
H H1BA 0.7417 1.3994 0.9890 0.045 Uiso calc R 1
H H1BB 0.5856 1.3576 0.9591 0.045 Uiso calc R 1
H H1BC 0.6708 1.4163 0.8806 0.045 Uiso calc R 1
C C2B 0.5421(2) 1.1698(2) 0.77004(17) 0.0172(4) Uani d . 1
C C3B 0.5317(2) 1.0591(2) 0.70693(18) 0.0189(5) Uani d . 1
H H3BA 0.5939 1.0155 0.7224 0.023 Uiso calc R 1
C C4B 0.4303(2) 1.01453(19) 0.62234(17) 0.0182(4) Uani d . 1
H H4BA 0.4237 0.9401 0.5820 0.022 Uiso calc R 1
C C5B 0.3365(2) 1.07912(19) 0.59558(17) 0.0155(4) Uani d . 1
C C6B 0.3468(2) 1.1896(2) 0.65930(17) 0.0175(4) Uani d . 1
H H6BA 0.2850 1.2334 0.6435 0.021 Uiso calc R 1
C C7B 0.4479(2) 1.2342(2) 0.74564(17) 0.0178(4) Uani d . 1
H H7BA 0.4532 1.3074 0.7875 0.021 Uiso calc R 1
C C8B 0.2351(2) 1.0281(2) 0.50209(17) 0.0173(4) Uani d . 1
H H8BA 0.2317 0.9499 0.4709 0.021 Uiso calc R 1
C C9B 0.1461(2) 1.0799(2) 0.45540(17) 0.0181(4) Uani d . 1
H H9BA 0.1445 1.1581 0.4826 0.022 Uiso calc R 1
C C10B 0.0506(2) 1.0122(2) 0.36065(17) 0.0175(4) Uani d . 1
C C11B -0.0524(2) 1.06744(19) 0.31192(17) 0.0156(4) Uani d . 1
C C12B -0.1343(2) 1.0060(2) 0.21805(17) 0.0189(5) Uani d . 1
H H12B -0.1215 0.9338 0.1862 0.023 Uiso calc R 1
C C13B -0.2349(2) 1.0517(2) 0.17167(18) 0.0201(5) Uani d . 1
H H13B -0.2885 1.0100 0.1088 0.024 Uiso calc R 1
C C14B -0.2565(2) 1.1586(2) 0.21776(18) 0.0190(5) Uani d . 1
C C15B -0.1753(2) 1.2197(2) 0.31233(18) 0.0199(5) Uani d . 1
H H15B -0.1894 1.2910 0.3446 0.024 Uiso calc R 1
C C16B -0.0738(2) 1.17545(19) 0.35881(18) 0.0183(4) Uani d . 1
H H16B -0.0199 1.2177 0.4213 0.022 Uiso calc R 1
C C17B -0.3689(2) 1.2070(2) 0.17042(19) 0.0251(5) Uani d . 1
H H17D -0.4048 1.1639 0.1008 0.038 Uiso calc R 1
H H17E -0.3355 1.2921 0.1685 0.038 Uiso calc R 1
H H17F -0.4378 1.1958 0.2120 0.038 Uiso calc R 1

loop_
_atom_site_aniso_label
_atom_site_aniso_U_11
_atom_site_aniso_U_22
_atom_site_aniso_U_33
_atom_site_aniso_U_12
_atom_site_aniso_U_13
_atom_site_aniso_U_23
Br 0.03186(15) 0.03133(15) 0.02419(15) 0.01448(11) 0.00517(10) -0.00329(10)
S1A 0.0162(3) 0.0264(3) 0.0253(3) 0.0078(2) 0.0013(2) 0.0047(2)
S1B 0.0187(3) 0.0277(3) 0.0198(3) 0.0069(2) -0.0034(2) -0.0009(2)
O 0.0279(9) 0.0175(8) 0.0225(9) 0.0101(7) -0.0028(7) -0.0014(7)
O1A 0.0174(8) 0.0290(9) 0.0189(8) 0.0114(7) 0.0058(6) 0.0026(7)
O2A 0.0205(8) 0.0287(9) 0.0249(9) 0.0021(7) 0.0038(7) 0.0074(7)
C1A 0.0294(13) 0.0322(13) 0.0221(13) 0.0156(11) 0.0025(10) 0.0070(11)
C2A 0.0176(10) 0.0170(10) 0.0172(11) 0.0076(9) 0.0048(9) -0.0023(9)
C3A 0.0159(10) 0.0137(10) 0.0213(11) 0.0033(8) 0.0064(9) 0.0023(9)
C4A 0.0216(11) 0.0148(10) 0.0151(11) 0.0051(9) 0.0021(9) 0.0028(8)
C5A 0.0183(10) 0.0175(10) 0.0164(11) 0.0045(9) 0.0034(9) 0.0013(9)
C6A 0.0199(11) 0.0149(10) 0.0201(12) 0.0023(9) 0.0040(9) 0.0021(9)
C7A 0.0221(11) 0.0146(10) 0.0181(11) 0.0083(9) 0.0048(9) 0.0025(9)
C8A 0.0213(11) 0.0163(10) 0.0195(11) 0.0040(9) 0.0011(9) 0.0029(9)
C9A 0.0197(11) 0.0191(11) 0.0235(12) 0.0041(9) 0.0042(9) 0.0058(9)
C10A 0.0175(10) 0.0173(10) 0.0184(11) 0.0065(9) 0.0025(9) -0.0008(9)
C11A 0.0184(11) 0.0154(10) 0.0165(11) 0.0071(8) 0.0026(8) -0.0016(8)
C12A 0.0143(10) 0.0213(11) 0.0209(11) 0.0058(9) 0.0019(9) 0.0013(9)
C13A 0.0194(11) 0.0222(11) 0.0241(12) 0.0066(9) 0.0038(9) 0.0034(10)
C14A 0.0232(12) 0.0277(12) 0.0217(12) 0.0109(10) 0.0014(9) 0.0031(10)
C15A 0.0170(11) 0.0363(14) 0.0255(13) 0.0109(10) -0.0019(9) 0.0060(11)
C16A 0.0137(10) 0.0261(12) 0.0245(12) 0.0055(9) 0.0032(9) 0.0024(10)
C17A 0.0288(14) 0.0478(17) 0.0390(16) 0.0125(13) 0.0020(12) 0.0213(14)
C1B 0.0241(12) 0.0318(14) 0.0267(13) 0.0049(11) -0.0045(10) -0.0073(11)
C2B 0.0140(10) 0.0220(11) 0.0141(10) 0.0024(8) 0.0018(8) 0.0032(9)
C3B 0.0177(11) 0.0184(11) 0.0226(12) 0.0073(9) 0.0019(9) 0.0073(9)
C4B 0.0195(11) 0.0130(10) 0.0204(11) 0.0028(8) 0.0022(9) 0.0014(9)
C5B 0.0148(10) 0.0159(10) 0.0152(11) 0.0023(8) 0.0030(8) 0.0039(8)
C6B 0.0157(10) 0.0196(11) 0.0182(11) 0.0068(8) 0.0030(8) 0.0026(9)
C7B 0.0161(10) 0.0166(10) 0.0190(11) 0.0033(8) 0.0024(9) -0.0012(9)
C8B 0.0167(10) 0.0149(10) 0.0180(11) 0.0007(8) 0.0036(8) 0.0003(9)
C9B 0.0185(11) 0.0155(10) 0.0183(11) 0.0039(8) 0.0002(9) -0.0004(9)
C10B 0.0180(10) 0.0167(10) 0.0174(11) 0.0043(8) 0.0026(9) 0.0025(9)
C11B 0.0163(10) 0.0137(10) 0.0169(11) 0.0044(8) 0.0029(8) 0.0024(8)
C12B 0.0212(11) 0.0164(10) 0.0190(11) 0.0077(9) 0.0028(9) -0.0011(9)
C13B 0.0186(11) 0.0244(12) 0.0153(11) 0.0046(9) 0.0000(9) 0.0014(9)
C14B 0.0171(10) 0.0189(11) 0.0248(12) 0.0065(9) 0.0070(9) 0.0105(9)
C15B 0.0228(11) 0.0144(10) 0.0238(12) 0.0073(9) 0.0056(9) 0.0012(9)
C16B 0.0191(11) 0.0137(10) 0.0195(11) 0.0024(8) 0.0006(9) -0.0005(9)
C17B 0.0243(12) 0.0274(12) 0.0258(13) 0.0122(10) 0.0019(10) 0.0056(10)

loop_
_atom_type_symbol
_atom_type_description
_atom_type_scat_dispersion_real
_atom_type_scat_dispersion_imag
_atom_type_scat_source
C C 0.0033 0.0016 'International Tables Vol C Tables 4.2.6.8 and 6.1.1.4'
H H 0.0000 0.0000 'International Tables Vol C Tables 4.2.6.8 and 6.1.1.4'
O O 0.0106 0.0060 'International Tables Vol C Tables 4.2.6.8 and 6.1.1.4'
S S 0.1246 0.1234 'International Tables Vol C Tables 4.2.6.8 and 6.1.1.4'
Br Br -0.2901 2.4595 'International Tables Vol C Tables 4.2.6.8 and 6.1.1.4'

loop_
_geom_angle_atom_site_label_1
_geom_angle_atom_site_label_2
_geom_angle_atom_site_label_3
_geom_angle
_geom_angle_publ_flag
C2A S1A C1A 103.93(11) ?
C2B S1B C1B 104.26(12) ?
C8A O1A H1A 109.5 ?
S1A C1A H1AA 109.5 ?
S1A C1A H1AB 109.5 ?
H1AA C1A H1AB 109.5 ?
S1A C1A H1AC 109.5 ?
H1AA C1A H1AC 109.5 ?
H1AB C1A H1AC 109.5 ?
C7A C2A C3A 118.9(2) ?
C7A C2A S1A 125.46(17) ?
C3A C2A S1A 115.67(16) ?
C4A C3A C2A 120.9(2) ?
C4A C3A H3AA 119.5 ?
C2A C3A H3AA 119.5 ?
C3A C4A C5A 120.9(2) ?
C3A C4A H4AA 119.6 ?
C5A C4A H4AA 119.6 ?
C6A C5A C4A 117.7(2) ?
C6A C5A C8A 121.43(19) ?
C4A C5A C8A 120.76(19) ?
C7A C6A C5A 122.0(2) ?
C7A C6A H6AA 119.0 ?
C5A C6A H6AA 119.0 ?
C6A C7A C2A 119.5(2) ?
C6A C7A H7AA 120.2 ?
C2A C7A H7AA 120.2 ?
O1A C8A C9A 106.17(17) y
O1A C8A C5A 110.92(18) y
C9A C8A C5A 113.62(19) y
O1A C8A H8AA 108.7 ?
C9A C8A H8AA 108.7 ?
C5A C8A H8AA 108.7 ?
C8A C9A C10A 112.66(19) y
C8A C9A Br 109.50(15) y
C10A C9A Br 105.16(15) y
C8A C9A H9AA 109.8 ?
C10A C9A H9AA 109.8 ?
Br C9A H9AA 109.8 ?
O2A C10A C11A 121.2(2) y
O2A C10A C9A 119.5(2) y
C11A C10A C9A 119.30(19) y
C16A C11A C12A 118.6(2) ?
C16A C11A C10A 117.9(2) ?
C12A C11A C10A 123.4(2) ?
C13A C12A C11A 120.7(2) ?
C13A C12A H12A 119.7 ?
C11A C12A H12A 119.7 ?
C12A C13A C14A 120.8(2) ?
C12A C13A H13A 119.6 ?
C14A C13A H13A 119.6 ?
C15A C14A C13A 117.9(2) ?
C15A C14A C17A 121.1(2) ?
C13A C14A C17A 121.0(2) ?
C16A C15A C14A 121.2(2) ?
C16A C15A H15A 119.4 ?
C14A C15A H15A 119.4 ?
C15A C16A C11A 120.8(2) ?
C15A C16A H16A 119.6 ?
C11A C16A H16A 119.6 ?
C14A C17A H17A 109.5 ?
C14A C17A H17B 109.5 ?
H17A C17A H17B 109.5 ?
C14A C17A H17C 109.5 ?
H17A C17A H17C 109.5 ?
H17B C17A H17C 109.5 ?
S1B C1B H1BA 109.5 ?
S1B C1B H1BB 109.5 ?
H1BA C1B H1BB 109.5 ?
S1B C1B H1BC 109.5 ?
H1BA C1B H1BC 109.5 ?
H1BB C1B H1BC 109.5 ?
C7B C2B C3B 119.1(2) ?
C7B C2B S1B 124.89(17) ?
C3B C2B S1B 116.02(17) ?
C4B C3B C2B 120.4(2) ?
C4B C3B H3BA 119.8 ?
C2B C3B H3BA 119.8 ?
C3B C4B C5B 121.3(2) ?
C3B C4B H4BA 119.4 ?
C5B C4B H4BA 119.4 ?
C6B C5B C4B 118.2(2) y
C6B C5B C8B 123.9(2) y
C4B C5B C8B 118.0(2) y
C7B C6B C5B 120.8(2) ?
C7B C6B H6BA 119.6 ?
C5B C6B H6BA 119.6 ?
C6B C7B C2B 120.3(2) ?
C6B C7B H7BA 119.8 ?
C2B C7B H7BA 119.8 ?
C9B C8B C5B 128.1(2) y
C9B C8B H8BA 115.9 ?
C5B C8B H8BA 115.9 ?
C8B C9B C10B 119.8(2) y
C8B C9B H9BA 120.1 ?
C10B C9B H9BA 120.1 ?
O C10B C9B 120.9(2) y
O C10B C11B 119.5(2) y
C9B C10B C11B 119.67(19) y
C12B C11B C16B 118.8(2) ?
C12B C11B C10B 118.50(19) ?
C16B C11B C10B 122.6(2) ?
C13B C12B C11B 120.6(2) ?
C13B C12B H12B 119.7 ?
C11B C12B H12B 119.7 ?
C14B C13B C12B 120.8(2) ?
C14B C13B H13B 119.6 ?
C12B C13B H13B 119.6 ?
C13B C14B C15B 118.7(2) ?
C13B C14B C17B 121.5(2) ?
C15B C14B C17B 119.8(2) ?
C16B C15B C14B 121.0(2) ?
C16B C15B H15B 119.5 ?
C14B C15B H15B 119.5 ?
C15B C16B C11B 120.2(2) ?
C15B C16B H16B 119.9 ?
C11B C16B H16B 119.9 ?
C14B C17B H17D 109.5 ?
C14B C17B H17E 109.5 ?
H17D C17B H17E 109.5 ?
C14B C17B H17F 109.5 ?
H17D C17B H17F 109.5 ?
H17E C17B H17F 109.5 ?

loop_
_geom_bond_atom_site_label_1
_geom_bond_atom_site_label_2
_geom_bond_distance
_geom_bond_publ_flag
Br C9A 1.978(2) y
S1A C2A 1.762(2) y
S1A C1A 1.802(2) y
S1B C2B 1.762(2) y
S1B C1B 1.796(3) y
O C10B 1.236(3) y
O1A C8A 1.478(3) y
O1A H1A 0.8200 ?
O2A C10A 1.225(3) y
C1A H1AA 0.9600 ?
C1A H1AB 0.9600 ?
C1A H1AC 0.9600 ?
C2A C7A 1.401(3) ?
C2A C3A 1.402(3) ?
C3A C4A 1.381(3) ?
C3A H3AA 0.9300 ?
C4A C5A 1.406(3) ?
C4A H4AA 0.9300 ?
C5A C6A 1.397(3) ?
C5A C8A 1.511(3) y
C6A C7A 1.391(3) ?
C6A H6AA 0.9300 ?
C7A H7AA 0.9300 ?
C8A C9A 1.505(3) y
C8A H8AA 0.9800 ?
C9A C10A 1.520(3) y
C9A H9AA 0.9800 ?
C10A C11A 1.490(3) y
C11A C16A 1.390(3) ?
C11A C12A 1.397(3) ?
C12A C13A 1.389(3) ?
C12A H12A 0.9300 ?
C13A C14A 1.402(3) ?
C13A H13A 0.9300 ?
C14A C15A 1.399(3) ?
C14A C17A 1.498(3) ?
C15A C16A 1.384(3) ?
C15A H15A 0.9300 ?
C16A H16A 0.9300 ?
C17A H17A 0.9600 ?
C17A H17B 0.9600 ?
C17A H17C 0.9600 ?
C1B H1BA 0.9600 ?
C1B H1BB 0.9600 ?
C1B H1BC 0.9600 ?
C2B C7B 1.398(3) ?
C2B C3B 1.400(3) ?
C3B C4B 1.374(3) ?
C3B H3BA 0.9300 ?
C4B C5B 1.403(3) ?
C4B H4BA 0.9300 ?
C5B C6B 1.402(3) ?
C5B C8B 1.459(3) y
C6B C7B 1.387(3) ?
C6B H6BA 0.9300 ?
C7B H7BA 0.9300 ?
C8B C9B 1.344(3) y
C8B H8BA 0.9300 ?
C9B C10B 1.477(3) y
C9B H9BA 0.9300 ?
C10B C11B 1.492(3) y
C11B C12B 1.394(3) ?
C11B C16B 1.398(3) ?
C12B C13B 1.390(3) ?
C12B H12B 0.9300 ?
C13B C14B 1.384(3) ?
C13B H13B 0.9300 ?
C14B C15B 1.397(3) ?
C14B C17B 1.513(3) ?
C15B C16B 1.387(3) ?
C15B H15B 0.9300 ?
C16B H16B 0.9300 ?
C17B H17D 0.9600 ?
C17B H17E 0.9600 ?
C17B H17F 0.9600 ?

loop_
_geom_hbond_atom_site_label_D
_geom_hbond_atom_site_label_H
_geom_hbond_atom_site_label_A
_geom_hbond_distance_DH
_geom_hbond_distance_HA
_geom_hbond_distance_DA
_geom_hbond_angle_DHA
O1A H1A O 0.82 1.95 2.760(2) 169.9

loop_
_geom_torsion_atom_site_label_1
_geom_torsion_atom_site_label_2
_geom_torsion_atom_site_label_3
_geom_torsion_atom_site_label_4
_geom_torsion
C1A S1A C2A C7A -3.8(2)
C1A S1A C2A C3A 176.85(16)
C7A C2A C3A C4A 3.5(3)
S1A C2A C3A C4A -177.18(17)
C2A C3A C4A C5A -1.2(3)
C3A C4A C5A C6A -2.2(3)
C3A C4A C5A C8A 173.7(2)
C4A C5A C6A C7A 3.4(3)
C8A C5A C6A C7A -172.5(2)
C5A C6A C7A C2A -1.2(3)
C3A C2A C7A C6A -2.3(3)
S1A C2A C7A C6A 178.45(17)
C6A C5A C8A O1A 111.3(2)
C4A C5A C8A O1A -64.5(3)
C6A C5A C8A C9A -129.2(2)
C4A C5A C8A C9A 55.0(3)
O1A C8A C9A C10A -55.2(2)
C5A C8A C9A C10A -177.36(18)
O1A C8A C9A Br -171.83(13)
C5A C8A C9A Br 66.0(2)
C8A C9A C10A O2A -38.8(3)
Br C9A C10A O2A 80.4(2)
C8A C9A C10A C11A 143.7(2)
Br C9A C10A C11A -97.14(19)
O2A C10A C11A C16A 2.1(3)
C9A C10A C11A C16A 179.6(2)
O2A C10A C11A C12A -179.3(2)
C9A C10A C11A C12A -1.8(3)
C16A C11A C12A C13A 0.5(3)
C10A C11A C12A C13A -178.1(2)
C11A C12A C13A C14A 0.6(4)
C12A C13A C14A C15A -1.5(4)
C12A C13A C14A C17A 177.4(2)
C13A C14A C15A C16A 1.4(4)
C17A C14A C15A C16A -177.5(2)
C14A C15A C16A C11A -0.4(4)
C12A C11A C16A C15A -0.6(3)
C10A C11A C16A C15A 178.1(2)
C1B S1B C2B C7B -4.9(2)
C1B S1B C2B C3B 175.38(18)
C7B C2B C3B C4B -0.1(3)
S1B C2B C3B C4B 179.65(17)
C2B C3B C4B C5B 1.3(3)
C3B C4B C5B C6B -1.7(3)
C3B C4B C5B C8B 177.5(2)
C4B C5B C6B C7B 0.8(3)
C8B C5B C6B C7B -178.3(2)
C5B C6B C7B C2B 0.4(3)
C3B C2B C7B C6B -0.7(3)
S1B C2B C7B C6B 179.50(17)
C6B C5B C8B C9B 7.4(4)
C4B C5B C8B C9B -171.7(2)
C5B C8B C9B C10B -179.8(2)
C8B C9B C10B O -2.5(3)
C8B C9B C10B C11B 177.0(2)
O C10B C11B C12B -5.5(3)
C9B C10B C11B C12B 175.0(2)
O C10B C11B C16B 171.7(2)
C9B C10B C11B C16B -7.8(3)
C16B C11B C12B C13B 0.3(3)
C10B C11B C12B C13B 177.7(2)
C11B C12B C13B C14B -0.3(3)
C12B C13B C14B C15B -0.2(3)
C12B C13B C14B C17B -177.6(2)
C13B C14B C15B C16B 0.8(3)
C17B C14B C15B C16B 178.3(2)
C14B C15B C16B C11B -0.8(3)
C12B C11B C16B C15B 0.2(3)
C10B C11B C16B C15B -177.0(2)
